data_2005649
loop_
_publ_author_name
'Su, W.'
'Hong, M.'
'Zhou, Z.'
'Xue, F.'
'Liu, H.'
'Mak, T. C. W.'

_publ_section_title
;[1,3-Bis(diphenylphosphino)propane-<i>P</i>,<i>P</i>'](1,3-propanedithiolato-<i>S</i>,<i>S</i>')palladium(II)
 Acetonitrile Solvate, [Pd{Ph~2~P(CH~2~)~3~PPh~2~}(SC~3~H~6~S)].CH~3~CN
;
_journal_issue 11
_journal_name_full 'Acta Crystallographica Section C'
_journal_page_first 2691
_journal_page_last 2693
_journal_paper_doi 10.1107/S0108270196008670
_journal_volume 52
_journal_year 1996
_chemical_formula_iupac '[Pd (C3 H6 S2) (C27 H26 P2)] , C H3 C N'
_chemical_formula_moiety 'C32 H35 N1 P2 Pd1 S2'
_chemical_formula_sum 'C32 H35 N P2 Pd S2'
_chemical_formula_weight 666.1
_chemical_name_systematic
;
[1,2-Bis(diphenylphosphino)propane](1,3-propanedithiolate)palladium(II),
[Pd{Ph~2~P(CH~2~)~3~PPh~2~}(SC~3~H~6~S)].CH~3~CN
;
_space_group_crystal_system monoclinic
_space_group_IT_number 14
_space_group_name_Hall '-P 2ybc'
_space_group_name_H-M_alt 'P 1 21/c 1'
_atom_type_scat_source IntTabIV
_cell_angle_alpha 90.
_cell_angle_beta 98.49(3)
_cell_angle_gamma 90.
_cell_formula_units_Z 4
_cell_length_a 10.113(2)
_cell_length_b 16.951(3)
_cell_length_c 18.015(4)
_cell_measurement_reflns_used 58
_cell_measurement_temperature 294
_cell_measurement_theta_max 14
_cell_measurement_theta_min 9
_cell_volume 3054.4(11)
_computing_cell_refinement 'Rigaku RAXISII software'
_computing_data_collection 'Rigaku RAXISII software (Sato et al., 1992)'
_computing_data_reduction 'Rigaku RAXISII software'
_computing_molecular_graphics 'ORTEPII (Johnson, 1976)'
_computing_publication_material 'GCIF (local program)'
_computing_structure_refinement 'LSFM SHELXTL-Plus'
_computing_structure_solution 'SHELXTL-Plus (Sheldrick, 1987)'
_diffrn_measurement_device 'Rigaku R-axis II'
_diffrn_measurement_method \w
_diffrn_radiation_type MoK\a
_diffrn_radiation_wavelength 0.71073
_diffrn_reflns_av_R_equivalents 0.0224
_diffrn_reflns_limit_h_max 12
_diffrn_reflns_limit_h_min 0
_diffrn_reflns_limit_k_max 20
_diffrn_reflns_limit_k_min 0
_diffrn_reflns_limit_l_max 21
_diffrn_reflns_limit_l_min -21
_diffrn_reflns_number 5686
_diffrn_reflns_theta_max 22.5
_diffrn_standards_number 0
_exptl_absorpt_coefficient_mu 0.871
_exptl_absorpt_correction_type none
_exptl_crystal_colour yellow
_exptl_crystal_density_diffrn 1.450
_exptl_crystal_density_method 'not measured'
_exptl_crystal_description prism
_exptl_crystal_size_max 0.40
_exptl_crystal_size_mid 0.20
_exptl_crystal_size_min 0.20
_refine_diff_density_max 0.98
_refine_diff_density_min -0.73
_refine_ls_goodness_of_fit_obs 1.12
_refine_ls_number_parameters 343
_refine_ls_number_reflns 3863
_refine_ls_R_factor_obs 0.035
_refine_ls_shift/esd_max 0.18
_refine_ls_structure_factor_coef F
_refine_ls_weighting_details 'w = 1/[\s^2^(F)] + 0.00484F^2^'
_refine_ls_weighting_scheme calc
_refine_ls_wR_factor_obs 0.048
_reflns_number_observed 3863
_reflns_number_total 5361
_reflns_observed_criterion refl_observed_if_F_>4_sigma(F)
_cod_data_source_file kh1111.cif
_cod_data_source_block PDDPPP
_cod_depositor_comments
;
 Marking attached hydrogen atoms.

 Antanas Vaitkus,
 2017-07-06

 Changing the space group from '-C 2y' to '-P 2ybc' after consulting
 the original publication. All related space group information was changed
 accordingly.

 Antanas Vaitkus,
 2017-07-05

The following automatic conversions were performed:

'_refine_ls_weighting_scheme' value 'w = 1/[\s^2^(F)] + 0.00484F^2^'
was changed to 'calc'. New tag '_refine_ls_weighting_details' was
created. The value of the new tag was set to 'w = 1/[\s^2^(F)] +
0.00484F^2^'.

Automatic conversion script
Id: cif_fix_values 3143 2015-03-26 13:38:13Z robertas 
;
_cod_original_cell_volume 3054.6
_cod_original_sg_symbol_H-M 'P 21/c'
_cod_original_formula_sum 'C32 H35 N1 P2 Pd1 S2'
_cod_database_code 2005649

loop_
_space_group_symop_id
_space_group_symop_operation_xyz
1 x,y,z
2 -x,y+1/2,-z+1/2
3 -x,-y,-z
4 x,-y+1/2,z+1/2

loop_
_atom_site_aniso_label
_atom_site_aniso_U_11
_atom_site_aniso_U_22
_atom_site_aniso_U_33
_atom_site_aniso_U_12
_atom_site_aniso_U_13
_atom_site_aniso_U_23
Pd(1) .0450(10) .0430(10) .0450(10) -.0020(10) .0080(10) -.0010(10)
P(1) .0480(10) .0540(10) .0490(10) .0010(10) .0100(10) .0010(10)
P(2) .0520(10) .0450(10) .0540(10) -.0030(10) .0070(10) -.0010(10)
S(1) .0790(10) .0650(10) .0560(10) -.0200(10) .0250(10) -.0110(10)
S(2) .0810(10) .0520(10) .0730(10) -.0150(10) .0250(10) -.0120(10)
C(1) .058(3) .047(3) .064(3) -.003(2) .004(2) .003(2)
C(2) .061(3) .054(3) .069(3) -.007(2) .004(2) .015(2)
C(3) .059(3) .060(3) .055(3) .003(2) .006(2) .012(2)
C(4) .045(3) .048(3) .047(3) -.004(2) .005(2) -.001(2)
C(5) .093(4) .082(4) .098(4) -.029(3) .041(4) -.025(3)
C(6) .057(3) .061(3) .042(2) .006(2) .012(2) -.003(2)
C(11) .058(3) .044(3) .064(3) -.012(2) .010(2) -.010(2)
C(12) .070(3) .063(3) .073(3) -.015(3) .015(3) -.018(3)
C(13) .096(5) .083(4) .070(3) -.029(4) .021(3) -.021(3)
C(14) .109(5) .082(4) .108(5) -.021(4) .052(4) -.037(4)
C(15) .092(5) .080(4) .119(5) .014(3) .033(4) -.020(4)
C(16) .074(4) .066(3) .093(4) .006(3) .011(3) -.013(3)
C(21) .054(3) .054(3) .055(3) -.004(2) .007(2) -.001(2)
C(22) .061(3) .074(4) .068(3) .001(3) .004(3) .007(3)
C(23) .078(4) .108(5) .078(4) .014(4) -.004(3) .016(3)
C(24) .056(4) .133(6) .088(4) .001(4) -.001(3) .014(4)
C(25) .068(4) .108(5) .090(4) -.032(4) .005(3) .000(4)
C(26) .058(3) .071(3) .079(3) -.009(3) .011(3) .000(3)
C(31) .053(3) .066(3) .055(3) .004(2) .004(2) .000(2)
C(32) .059(3) .098(4) .084(4) .005(3) .019(3) .018(3)
C(33) .058(4) .136(6) .106(5) .014(4) .033(3) .020(4)
C(34) .049(3) .112(5) .120(5) .014(3) .002(4) -.017(4)
C(35) .062(3) .085(4) .087(4) .016(3) -.008(3) .003(3)
C(36) .060(3) .077(4) .064(3) .008(3) .004(2) .001(3)
C(41) .056(3) .064(3) .045(2) .003(2) .012(2) -.003(2)
C(42) .056(3) .064(3) .056(3) .009(2) .011(2) .002(2)
C(43) .090(4) .060(3) .057(3) .013(3) .009(3) -.015(2)
C(44) .084(4) .077(4) .061(3) -.005(3) -.003(3) -.012(3)
C(45) .057(3) .094(4) .072(3) .005(3) -.005(3) -.015(3)
C(46) .052(3) .080(3) .065(3) .008(3) .011(2) -.019(3)
N(1) .086(4) .167(7) .129(5) .020(4) .020(4) .044(5)
C(7) .072(4) .089(4) .095(5) .011(3) .013(4) -.001(4)
C(8) .139(7) .195(10) .104(5) -.013(7) .031(5) .041(6)

loop_
_atom_site_label
_atom_site_fract_x
_atom_site_fract_y
_atom_site_fract_z
_atom_site_U_iso_or_equiv
_atom_site_attached_hydrogens
Pd(1) .1350(1) .0129(1) .2127(1) .044(1) 0
P(1) .0539(1) .0077(1) .3249(1) .050(1) 0
P(2) .0401(1) -.1071(1) .1757(1) .050(1) 0
S(1) .2282(2) .0132(1) .1028(1) .065(1) 0
S(2) .2192(1) .1372(1) .2503(1) .067(1) 0
C(1) .0523(5) -.1791(3) .2516(2) .057(2) 0
C(2) -.0154(5) -.1549(3) .3178(3) .062(2) 0
C(3) .0580(5) -.0907(3) .3672(2) .058(2) 0
C(4) .3794(7) .0741(4) .1249(4) .045(2) 0
C(5) .3598(6) .1587(3) .1277(3) .089(3) 0
C(6) .2380(8) .1859(5) .1593(4) .055(2) 0
C(11) .1054(5) -.1572(3) .0991(3) .055(2) 0
C(12) .0556(5) -.1363(3) .0255(3) .068(2) 0
C(13) .1124(6) -.1702(4) -.0333(3) .082(2) 0
C(14) .2145(7) -.2227(4) -.0202(4) .096(3) 0
C(15) .2631(7) -.2433(4) .0525(4) .095(3) 0
C(16) .2098(5) -.2103(3) .1127(3) .078(2) 0
C(21) -.1383(4) -.1024(3) .1408(3) .054(2) 0
C(22) -.1925(5) -.0315(3) .1140(3) .068(2) 0
C(23) -.3265(6) -.0267(4) .0840(3) .089(3) 0
C(24) -.4064(6) -.0931(4) .0806(3) .093(3) 0
C(25) -.3511(6) -.1630(4) .1067(3) .089(3) 0
C(26) -.2179(5) -.1686(3) .1365(3) .070(2) 0
C(31) -.1178(5) .0417(3) .3205(3) .059(2) 0
C(32) -.1999(5) .0194(4) .3719(3) .079(2) 0
C(33) -.3274(6) .0488(4) .3674(4) .098(3) 0
C(34) -.3759(6) .1004(4) .3101(4) .095(3) 0
C(35) -.2958(5) .1243(4) .2598(3) .080(2) 0
C(36) -.1670(5) .0946(3) .2648(3) .068(2) 0
C(41) .1478(4) .0654(3) .4009(2) .054(2) 0
C(42) .0908(5) .1282(3) .4347(2) .058(2) 0
C(43) .1671(6) .1714(3) .4899(3) .069(2) 0
C(44) .2981(6) .1530(3) .5124(3) .075(2) 0
C(45) .3554(5) .0922(3) .4792(3) .076(2) 0
C(46) .2810(5) .0476(3) .4234(3) .066(2) 0
N(1) .3955(6) .8426(5) .3594(4) .127(3) 0
C(7) .4370(6) .8663(4) .3112(4) .085(3) 0
C(8) .4889(9) .8975(6) .2484(4) .145(4) 3
H(1A) .1454 -.1870 .2698 .080 0
H(1B) .0162 -.2285 .2321 .080 0
H(2A) -.0246 -.2003 .3485 .080 0
H(2B) -.1036 -.1368 .2982 .080 0
H(3A) .0185 -.0869 .4123 .080 0
H(3B) .1496 -.1062 .3812 .080 0
H(4A) .4365 .0627 .0882 .080 0
H(4B) .4262 .0584 .1729 .080 0
H(5A) .3540 .1783 .0773 .080 0
H(5B) .4371 .1823 .1566 .080 0
H(6A) .2424 .2419 .1671 .080 0
H(6B) .1593 .1745 .1241 .080 0
H(12A) -.0156 -.0986 .0155 .080 0
H(13A) .0790 -.1551 -.0839 .080 0
H(14A) .2509 -.2454 -.0616 .080 0
H(15A) .3338 -.2814 .0617 .080 0
H(16A) .2459 -.2232 .1635 .080 0
H(22A) -.1370 .0146 .1160 .080 0
H(23A) -.3651 .0221 .0641 .080 0
H(24A) -.5002 -.0904 .0618 .080 0
H(25A) -.4072 -.2088 .1041 .080 0
H(26A) -.1805 -.2188 .1530 .080 0
H(32A) -.1684 -.0178 .4108 .080 0
H(33A) -.3818 .0360 .4051 .080 0
H(34A) -.4674 .1174 .3046 .080 0
H(35A) -.3281 .1632 .2227 .080 0
H(36A) -.1123 .1098 .2280 .080 0
H(42A) -.0014 .1415 .4191 .080 0
H(43A) .1283 .2151 .5128 .080 0
H(44A) .3498 .1819 .5524 .080 0
H(45A) .4485 .0804 .4937 .080 0
H(46A) .3216 .0049 .4001 .080 0

loop_
_geom_angle_atom_site_label_1
_geom_angle_atom_site_label_2
_geom_angle_atom_site_label_3
_geom_angle
_geom_angle_publ_flag
P(1) Pd(1) P(2) 91.90(10) yes
P(1) Pd(1) S(1) 176.30(10) yes
P(2) Pd(1) S(1) 87.60(10) yes
P(1) Pd(1) S(2) 86.70(10) yes
P(2) Pd(1) S(2) 176.80(10) yes
S(1) Pd(1) S(2) 94.00(10) yes
Pd(1) P(1) C(3) 114.4(2) yes
Pd(1) P(1) C(31) 114.4(2) yes
C(3) P(1) C(31) 105.7(2) yes
Pd(1) P(1) C(41) 115.2(2) yes
C(3) P(1) C(41) 101.4(2) yes
C(31) P(1) C(41) 104.4(2) yes
Pd(1) P(2) C(1) 113.20(10) yes
Pd(1) P(2) C(11) 116.6(2) yes
C(1) P(2) C(11) 105.2(2) yes
Pd(1) P(2) C(21) 114.2(2) yes
C(1) P(2) C(21) 104.0(2) yes
C(11) P(2) C(21) 102.1(2) yes
Pd(1) S(1) C(4) 104.2(2) yes
Pd(1) S(2) C(6) 102.9(2) yes
P(2) C(1) C(2) 114.9(3) yes
C(1) C(2) C(3) 114.4(4) yes
P(1) C(3) C(2) 115.3(3) yes
S(1) C(4) C(5) 116.7(5) yes
C(4) C(5) C(6) 116.1(6) yes
S(2) C(6) C(5) 113.0(5) yes
P(2) C(11) C(12) 118.7(4) no
P(2) C(11) C(16) 121.5(4) no
C(12) C(11) C(16) 119.6(5) no
C(11) C(12) C(13) 119.0(5) no
C(12) C(13) C(14) 121.6(6) no
C(13) C(14) C(15) 119.3(7) no
C(14) C(15) C(16) 120.8(6) no
C(11) C(16) C(15) 119.7(5) no
P(2) C(21) C(22) 118.7(4) no
P(2) C(21) C(26) 121.6(4) no
C(22) C(21) C(26) 119.5(4) no
C(21) C(22) C(23) 120.3(5) no
C(22) C(23) C(24) 120.0(6) no
C(23) C(24) C(25) 119.0(6) no
C(24) C(25) C(26) 121.5(6) no
C(21) C(26) C(25) 119.7(5) no
P(1) C(31) C(32) 123.1(4) no
P(1) C(31) C(36) 118.5(4) no
C(32) C(31) C(36) 118.4(5) no
C(31) C(32) C(33) 120.7(5) no
C(32) C(33) C(34) 120.0(6) no
C(33) C(34) C(35) 120.2(6) no
C(34) C(35) C(36) 119.5(5) no
C(31) C(36) C(35) 121.1(5) no
P(1) C(41) C(42) 122.2(3) no
P(1) C(41) C(46) 118.6(4) no
C(42) C(41) C(46) 119.2(4) no
C(41) C(42) C(43) 119.9(4) no
C(42) C(43) C(44) 120.7(5) no
C(43) C(44) C(45) 120.0(5) no
C(44) C(45) C(46) 120.6(5) no
C(41) C(46) C(45) 119.7(5) no
N(1) C(7) C(8) 179.1(8) no

loop_
_geom_bond_atom_site_label_1
_geom_bond_atom_site_label_2
_geom_bond_distance
_geom_bond_publ_flag
Pd(1) P(1) 2.2920(10) yes
Pd(1) P(2) 2.3050(10) yes
Pd(1) S(1) 2.316(2) yes
Pd(1) S(2) 2.3350(10) yes
P(1) C(3) 1.831(5) yes
P(1) C(31) 1.821(5) yes
P(1) C(41) 1.831(4) yes
P(2) C(1) 1.824(5) yes
P(2) C(11) 1.825(5) yes
P(2) C(21) 1.823(5) yes
S(1) C(4) 1.839(7) yes
S(2) C(6) 1.870(8) yes
C(1) C(2) 1.516(7) yes
C(2) C(3) 1.527(6) yes
C(4) C(5) 1.450(9) yes
C(5) C(6) 1.503(11) no
C(11) C(12) 1.393(7) no
C(11) C(16) 1.381(7) no
C(12) C(13) 1.400(8) no
C(13) C(14) 1.356(9) no
C(14) C(15) 1.374(10) no
C(15) C(16) 1.398(10) no
C(21) C(22) 1.378(7) no
C(21) C(26) 1.377(7) no
C(22) C(23) 1.385(8) no
C(23) C(24) 1.382(10) no
C(24) C(25) 1.364(10) no
C(25) C(26) 1.378(8) no
C(31) C(32) 1.385(8) no
C(31) C(36) 1.381(7) no
C(32) C(33) 1.374(8) no
C(33) C(34) 1.385(10) no
C(34) C(35) 1.363(9) no
C(35) C(36) 1.388(8) no
C(41) C(42) 1.393(7) no
C(41) C(46) 1.381(6) no
C(42) C(43) 1.376(6) no
C(43) C(44) 1.363(8) no
C(44) C(45) 1.362(8) no
C(45) C(46) 1.388(7) no
N(1) C(7) 1.094(10) no
C(7) C(8) 1.419(11) no
